data_7016403
loop_
_publ_author_name
'Anselment, Timo M. J.'
'Anderson, Carly E.'
'Rieger, Bernhard'
'Boeddinghaus, M. Bele'
'F\"assler, Thomas F'

_publ_section_title
;
 Synthesis of non-symmetrically sulphonated phosphine sulphonate based
 Pd(ii) catalyst salts for olefin polymerisation reactions.
;
_journal_issue 33
_journal_name_full 'Dalton transactions (Cambridge, England : 2003)'
_journal_page_first 8304
_journal_page_last 8313
_journal_paper_doi 10.1039/c1dt10372e
_journal_volume 40
_journal_year 2011
_chemical_formula_sum 'C43 H64 Cl K2 O18 P Pd S2'
_chemical_formula_weight 1184.10
_chemical_name_systematic ' ?'
_space_group_IT_number 2
_symmetry_cell_setting triclinic
_symmetry_space_group_name_Hall '-P 1'
_symmetry_space_group_name_H-M 'P -1'
_cell_angle_alpha 83.955(4)
_cell_angle_beta 78.587(4)
_cell_angle_gamma 79.133(4)
_cell_formula_units_Z 2
_cell_length_a 10.4999(9)
_cell_length_b 16.624(1)
_cell_length_c 16.890(1)
_cell_measurement_temperature 110(2)
_cell_volume 2830.9(3)
_computing_structure_refinement 'Jana2006 (Petricek 2006)'
_computing_structure_solution 'SHELXS-97 (Sheldrick, 1990)'
_diffrn_ambient_temperature 110(2)
_diffrn_measured_fraction_theta_full 0.98
_diffrn_measured_fraction_theta_max 0.98
_diffrn_measurement_device 'Bruker APEX II'
_diffrn_radiation_monochromator graphite
_diffrn_radiation_source 'X-ray tube rotating anode'
_diffrn_radiation_type 'Mo K\a'
_diffrn_radiation_wavelength 0.71073
_diffrn_reflns_av_R_equivalents 0.0709
_diffrn_reflns_av_sigmaI/netI 0.0816
_diffrn_reflns_limit_h_max 12
_diffrn_reflns_limit_h_min -12
_diffrn_reflns_limit_k_max 20
_diffrn_reflns_limit_k_min -20
_diffrn_reflns_limit_l_max 21
_diffrn_reflns_limit_l_min 0
_diffrn_reflns_number 11707
_diffrn_reflns_theta_full 26.48
_diffrn_reflns_theta_max 26.48
_diffrn_reflns_theta_min 1.23
_exptl_absorpt_coefficient_mu 0.687
_exptl_absorpt_correction_type none
_exptl_crystal_density_diffrn 1.389
_exptl_crystal_F_000 1228
_exptl_crystal_size_max 0.2
_exptl_crystal_size_mid 0.1
_exptl_crystal_size_min 0.05
_refine_ls_extinction_method none
_refine_ls_goodness_of_fit_gt 3.50
_refine_ls_goodness_of_fit_ref 2.84
_refine_ls_hydrogen_treatment mixed
_refine_ls_number_constraints 1
_refine_ls_number_parameters 369
_refine_ls_number_reflns 11481
_refine_ls_number_restraints 0
_refine_ls_R_factor_all 0.1469
_refine_ls_R_factor_gt 0.1088
_refine_ls_shift/su_max 0.0069
_refine_ls_shift/su_mean 0.0003
_refine_ls_structure_factor_coef Fsqd
_refine_ls_weighting_details w=1/(\s^2^(I)+0.0004I^2^)
_refine_ls_weighting_scheme sigma
_refine_ls_wR_factor_gt 0.2304
_refine_ls_wR_factor_ref 0.2383
_reflns_number_gt 7210
_reflns_number_total 11707
_reflns_threshold_expression I>3\s(I)
_cod_data_source_file c1dt10372e.txt
_cod_data_source_block I
_cod_original_cell_volume 2831.0(3)
_cod_original_formula_sum 'C43 H64 Cl1 K2 O18 P1 Pd1 S2'
_cod_database_code 7016403

loop_
_symmetry_equiv_pos_site_id
_symmetry_equiv_pos_as_xyz
1 x,y,z
2 -x,-y,-z

loop_
_atom_site_label
_atom_site_type_symbol
_atom_site_fract_x
_atom_site_fract_y
_atom_site_fract_z
_atom_site_adp_type
_atom_site_U_iso_or_equiv
_atom_site_symmetry_multiplicity
_atom_site_occupancy
_atom_site_calc_flag
Pd1 Pd 0.78352(3) 0.65247(3) 0.67611(2) Uani 0.0296(2) 2 1 d
S1 S 0.5097(2) 0.77134(12) 0.66707(14) Uani 0.0397(8) 2 1 d
S2 S 0.7705(3) 0.28146(12) 0.75061(13) Uani 0.0447(9) 2 1 d
P P 0.6831(2) 0.59414(11) 0.59931(12) Uani 0.0289(7) 2 1 d
Cl Cl 0.8926(2) 0.71012(12) 0.76203(13) Uani 0.0407(8) 2 1 d
K1 K 0.6510(2) 0.34093(12) 0.94096(12) Uani 0.0504(8) 2 1 d
K2 K 0.8998(2) 0.07192(12) 0.63928(13) Uani 0.0554(9) 2 1 d
O1 O 0.4092(6) 0.8346(3) 0.7019(4) Uani 0.050(2) 2 1 d
O2 O 0.5686(6) 0.7889(3) 0.5842(4) Uani 0.049(3) 2 1 d
O3 O 0.6108(6) 0.7427(3) 0.7200(4) Uani 0.043(2) 2 1 d
O4 O 0.8483(7) 0.3166(4) 0.7970(4) Uani 0.058(3) 2 1 d
O5 O 0.6320(7) 0.2854(4) 0.7923(4) Uani 0.052(3) 2 1 d
O6 O 0.8305(8) 0.2003(4) 0.7233(4) Uani 0.071(3) 2 1 d
O7 O 0.81390(9) 0.46307(6) 0.93755(7) Uiso 0.078(2) 2 1 d
O8 O 0.57192(16) 0.49459(7) 0.86322(4) Uiso 0.069(2) 2 1 d
O9 O 0.38713(6) 0.39077(6) 0.92011(5) Uiso 0.076(2) 2 1 d
O10 O 0.45942(10) 0.24044(6) 1.00014(8) Uiso 0.084(2) 2 1 d
O11 O 0.66702(10) 0.22811(3) 1.08063(3) Uiso 0.108(3) 2 1 d
O12 O 0.88417(9) 0.31103(8) 1.01079(5) Uiso 0.101(3) 2 1 d
C1 C 0.949390(19) 0.571111(12) 0.641660(16) Uani 0.038(3) 2 1 d
C2 C 0.7006(9) 0.6304(4) 0.4905(5) Uani 0.033(3) 2 1 d
C3 C 0.8275(6) 0.6287(4) 0.4465(4) Uani 0.042(3) 2 1 d
C4 C 0.8447(7) 0.6485(4) 0.3608(4) Uani 0.059(4) 2 1 d
C5 C 0.7393(5) 0.6749(4) 0.3255(5) Uani 0.050(4) 2 1 d
C6 C 0.6170(6) 0.6772(4) 0.3701(4) Uani 0.042(3) 2 1 d
C7 C 0.5940(6) 0.6566(4) 0.4513(4) Uani 0.036(3) 2 1 d
C8 C 0.5039(8) 0.6088(5) 0.6374(5) Uani 0.033(3) 2 1 d
C9 C 0.4312(8) 0.6850(4) 0.6679(5) Uani 0.031(3) 2 1 d
C10 C 0.2969(5) 0.6928(4) 0.7005(4) Uani 0.038(3) 2 1 d
C11 C 0.2312(6) 0.6261(4) 0.7048(4) Uani 0.043(3) 2 1 d
C12 C 0.2989(5) 0.5520(4) 0.6749(4) Uani 0.035(3) 2 1 d
C13 C 0.4324(5) 0.5435(4) 0.6420(4) Uani 0.037(3) 2 1 d
C14 C 0.7290(7) 0.4821(4) 0.5945(4) Uani 0.029(3) 2 1 d
C15 C 0.7373(5) 0.4304(3) 0.6644(4) Uani 0.028(3) 2 1 d
C16 C 0.7598(8) 0.3475(4) 0.6601(5) Uani 0.031(3) 2 1 d
C17 C 0.7766(5) 0.3110(4) 0.5880(4) Uani 0.034(3) 2 1 d
C18 C 0.7706(5) 0.3620(4) 0.5184(4) Uani 0.043(3) 2 1 d
C19 C 0.7407(5) 0.4468(4) 0.5201(4) Uani 0.035(3) 2 1 d
C20 C 0.78695(4) 0.51859(2) 0.86911(4) Uiso 0.093(4) 2 1 d
C21 C 0.645722(15) 0.55938(4) 0.87697(2) Uiso 0.051(2) 2 1 d
C22 C 0.44102(6) 0.52269(4) 0.86609(3) Uiso 0.067(3) 2 1 d
C23 C 0.38777(4) 0.451668(17) 0.85413(4) Uiso 0.088(4) 2 1 d
C24 C 0.33613(5) 0.32223(2) 0.91380(3) Uiso 0.082(4) 2 1 d
C25 C 0.32614(7) 0.271314(19) 0.98409(2) Uiso 0.078(3) 2 1 d
C26 C 0.45736(4) 0.19950(3) 1.07209(4) Uiso 0.106(5) 2 1 d
C27 C 0.59321(2) 0.16617(4) 1.08203(2) Uiso 0.113(5) 2 1 d
C28 C 0.77834(4) 0.20749(4) 1.09392(3) Uiso 0.181(9) 2 1 d
C29 C 0.87038(4) 0.26894(2) 1.09068(4) Uiso 0.088(4) 2 1 d
C30 C 0.94323(5) 0.377122(19) 1.00610(3) Uiso 0.103(5) 2 1 d
C31 C 0.93844(7) 0.428052(18) 0.93330(3) Uiso 0.086(4) 2 1 d
H1c3 H 0.90236 0.614472 0.473024 Uiso 0.0503 2 1 d
H1c4 H 0.931782 0.642749 0.328703 Uiso 0.0708 2 1 d
H1c5 H 0.750756 0.692055 0.268825 Uiso 0.0604 2 1 d
H1c6 H 0.542754 0.69426 0.343361 Uiso 0.0509 2 1 d
H1c7 H 0.505399 0.66009 0.481035 Uiso 0.0431 2 1 d
H1c10 H 0.249257 0.74415 0.720164 Uiso 0.0457 2 1 d
H1c11 H 0.139236 0.631484 0.728429 Uiso 0.0514 2 1 d
H1c12 H 0.253226 0.506682 0.677047 Uiso 0.0425 2 1 d
H1c13 H 0.47763 0.491996 0.62162 Uiso 0.0447 2 1 d
H1c15 H 0.72709 0.453239 0.715671 Uiso 0.0336 2 1 d
H1c17 H 0.791948 0.252327 0.586452 Uiso 0.0414 2 1 d
H1c18 H 0.787596 0.338047 0.467271 Uiso 0.0513 2 1 d
H1c19 H 0.728101 0.48089 0.471755 Uiso 0.0414 2 1 d
H1c20 H 0.812215 0.489537 0.820687 Uiso 0.1113 2 1 d
H2c20 H 0.842289 0.559669 0.861329 Uiso 0.1113 2 1 d
H1c21 H 0.614249 0.576986 0.93078 Uiso 0.0615 2 1 d
H2c21 H 0.637542 0.603511 0.835801 Uiso 0.0615 2 1 d
H1c22 H 0.428994 0.563593 0.822407 Uiso 0.0799 2 1 d
H2c22 H 0.402046 0.541597 0.918678 Uiso 0.0799 2 1 d
H1c23 H 0.299763 0.468875 0.843646 Uiso 0.1055 2 1 d
H2c23 H 0.436411 0.427577 0.805519 Uiso 0.1055 2 1 d
H1c24 H 0.38978 0.29211 0.870018 Uiso 0.0987 2 1 d
H2c24 H 0.250788 0.338392 0.898987 Uiso 0.0987 2 1 d
H1c25 H 0.285695 0.226005 0.977015 Uiso 0.0935 2 1 d
H2c25 H 0.27524 0.301957 1.028267 Uiso 0.0935 2 1 d
H1c26 H 0.409104 0.155268 1.075266 Uiso 0.1272 2 1 d
H2c26 H 0.416439 0.236063 1.113767 Uiso 0.1272 2 1 d
H1c27 H 0.592489 0.133264 1.132312 Uiso 0.1353 2 1 d
H2c27 H 0.634682 0.13045 1.039726 Uiso 0.1353 2 1 d
H1c28 H 0.823108 0.162509 1.062065 Uiso 0.2178 2 1 d
H2c28 H 0.776643 0.173729 1.143737 Uiso 0.2178 2 1 d
H1c29 H 0.832612 0.308033 1.130517 Uiso 0.1054 2 1 d
H2c29 H 0.955101 0.240244 1.09982 Uiso 0.1054 2 1 d
H1c31 H 0.991783 0.469489 0.931112 Uiso 0.1028 2 1 d
H2c31 H 0.964852 0.39473 0.887804 Uiso 0.1028 2 1 d
H1c1 H 0.931354 0.516276 0.654694 Uiso 0.0461 2 1 d
H2c1 H 0.978911 0.579234 0.584324 Uiso 0.0461 2 1 d
H3c1 H 1.016762 0.579142 0.669584 Uiso 0.0461 2 1 d
H1c30 H 1.033408 0.359494 1.012306 Uiso 0.1242 2 1 d
H2c30 H 0.904225 0.409068 1.051674 Uiso 0.1242 2 1 d
O13a O 0.913592 0.141281 0.483469 Uiso 0.1249(16) 2 0.769(6) d
O14a O 0.70334 0.059659 0.559683 Uiso 0.1249(16) 2 0.769(6) d
O15a O 0.680846 -0.001964 0.711878 Uiso 0.1249(16) 2 0.769(6) d
O16a O 0.921278 -0.043125 0.769387 Uiso 0.1249(16) 2 0.769(6) d
O17a O 1.117453 0.066758 0.727379 Uiso 0.1249(16) 2 0.769(6) d
O18a O 1.143782 0.119747 0.554857 Uiso 0.1249(16) 2 0.769(6) d
C32a C 0.834962 0.1168 0.433487 Uiso 0.1249(16) 2 0.769(6) d
H32aa H 0.871174 0.062434 0.415075 Uiso 0.1154 2 0.769(6) d
H32ba H 0.825658 0.155571 0.387024 Uiso 0.1154 2 0.769(6) d
C33a C 0.707466 0.117596 0.490916 Uiso 0.1249(16) 2 0.769(6) d
H33aa H 0.679908 0.17211 0.51051 Uiso 0.1154 2 0.769(6) d
H33ba H 0.642261 0.109157 0.460592 Uiso 0.1154 2 0.769(6) d
C34a C 0.567522 0.066535 0.598255 Uiso 0.1249(16) 2 0.769(6) d
H34aa H 0.511158 0.0576 0.562084 Uiso 0.1154 2 0.769(6) d
H34ba H 0.533775 0.118433 0.62261 Uiso 0.1154 2 0.769(6) d
C35a C 0.588747 -0.004281 0.660162 Uiso 0.1249(16) 2 0.769(6) d
H35aa H 0.504088 -0.008711 0.694295 Uiso 0.1154 2 0.769(6) d
H35ba H 0.617536 -0.054113 0.631687 Uiso 0.1154 2 0.769(6) d
C36a C 0.700347 -0.071063 0.767866 Uiso 0.1249(16) 2 0.769(6) d
H36aa H 0.719545 -0.120486 0.738753 Uiso 0.1154 2 0.769(6) d
H36ba H 0.618847 -0.072689 0.80638 Uiso 0.1154 2 0.769(6) d
C37a C 0.807584 -0.071751 0.813027 Uiso 0.1249(16) 2 0.769(6) d
H37aa H 0.772382 -0.038589 0.858909 Uiso 0.1154 2 0.769(6) d
H37ba H 0.833961 -0.12761 0.834363 Uiso 0.1154 2 0.769(6) d
C38a C 0.994568 -0.019224 0.821461 Uiso 0.1249(16) 2 0.769(6) d
H38aa H 1.003707 -0.060271 0.866186 Uiso 0.1078 2 0.769(6) d
H38ba H 0.950907 0.032693 0.843206 Uiso 0.1078 2 0.769(6) d
C39a C 1.126205 -0.011017 0.772222 Uiso 0.1249(16) 2 0.769(6) d
H39aa H 1.190258 -0.015556 0.807412 Uiso 0.1078 2 0.769(6) d
H39ba H 1.155012 -0.054624 0.735435 Uiso 0.1078 2 0.769(6) d
C40a C 1.232273 0.077615 0.670509 Uiso 0.1249(16) 2 0.769(6) d
H40aa H 1.265571 0.028392 0.641485 Uiso 0.1078 2 0.769(6) d
H40ba H 1.299943 0.08685 0.69848 Uiso 0.1078 2 0.769(6) d
C41a C 1.201934 0.148956 0.612189 Uiso 0.1249(16) 2 0.769(6) d
H41aa H 1.141459 0.193244 0.639752 Uiso 0.1078 2 0.769(6) d
H41ba H 1.28194 0.169058 0.585973 Uiso 0.1078 2 0.769(6) d
C42a C 1.117175 0.18023 0.491617 Uiso 0.1249(16) 2 0.769(6) d
H42aa H 1.199255 0.192372 0.459031 Uiso 0.1078 2 0.769(6) d
H42ba H 1.067246 0.230445 0.514265 Uiso 0.1078 2 0.769(6) d
C43a C 1.039857 0.148199 0.440327 Uiso 0.0898 2 0.769(6) d
H43aa H 1.032636 0.185067 0.392324 Uiso 0.1078 2 0.769(6) d
H43ba H 1.08556 0.094815 0.423114 Uiso 0.1078 2 0.769(6) d
O13b O 1.010(2) 0.1564(12) 0.4987(11) Uiso 0.1249(16) 2 0.231(6) d
O14b O 0.766(2) 0.1063(12) 0.5027(11) Uiso 0.1249(16) 2 0.231(6) d
O15b O 0.642(2) 0.0302(12) 0.6327(11) Uiso 0.1249(16) 2 0.231(6) d
O16b O 0.809(2) -0.0568(12) 0.7367(11) Uiso 0.1249(16) 2 0.231(6) d
O17b O 1.025(2) 0.0157(12) 0.7709(11) Uiso 0.1249(16) 2 0.231(6) d
O18b O 1.163(2) 0.0866(12) 0.6193(11) Uiso 0.1249(16) 2 0.231(6) d
C32b C 0.968(2) 0.1556(12) 0.4236(11) Uiso 0.1249(16) 2 0.231(6) d
H32ab H 1.001(2) 0.1034(12) 0.3997(11) Uiso 0.1154 2 0.231(6) d
H32bb H 0.995(2) 0.1996(12) 0.3853(11) Uiso 0.1154 2 0.231(6) d
C33b C 0.822(2) 0.1688(12) 0.4505(11) Uiso 0.1249(16) 2 0.231(6) d
H33ab H 0.796(2) 0.2195(12) 0.4777(11) Uiso 0.1154 2 0.231(6) d
H33bb H 0.782(2) 0.1771(12) 0.4024(11) Uiso 0.1154 2 0.231(6) d
C34b C 0.626(2) 0.1293(12) 0.5104(11) Uiso 0.1249(16) 2 0.231(6) d
H34ab H 0.597(2) 0.1366(12) 0.4585(11) Uiso 0.1154 2 0.231(6) d
H34bb H 0.591(2) 0.1779(12) 0.5402(11) Uiso 0.1154 2 0.231(6) d
C35b C 0.593(2) 0.0520(12) 0.5585(11) Uiso 0.1249(16) 2 0.231(6) d
H35ab H 0.498(2) 0.0569(12) 0.5710(11) Uiso 0.1154 2 0.231(6) d
H35bb H 0.626(2) 0.0068(12) 0.5239(11) Uiso 0.1154 2 0.231(6) d
C36b C 0.612(2) -0.0443(12) 0.6749(11) Uiso 0.1249(16) 2 0.231(6) d
H36ab H 0.638(2) -0.0874(12) 0.6375(11) Uiso 0.1154 2 0.231(6) d
H36bb H 0.518(2) -0.0381(12) 0.6933(11) Uiso 0.1154 2 0.231(6) d
C37b C 0.678(2) -0.0703(12) 0.7454(11) Uiso 0.1249(16) 2 0.231(6) d
H37ab H 0.625(2) -0.0418(12) 0.7914(11) Uiso 0.1154 2 0.231(6) d
H37bb H 0.678(2) -0.1285(12) 0.7583(11) Uiso 0.1154 2 0.231(6) d
C38b C 0.845(2) -0.0560(12) 0.8125(11) Uiso 0.1249(16) 2 0.231(6) d
H38ab H 0.818(2) -0.1017(12) 0.8484(11) Uiso 0.1078 2 0.231(6) d
H38bb H 0.803(2) -0.0053(12) 0.8373(11) Uiso 0.1078 2 0.231(6) d
C39b C 0.991(2) -0.0630(12) 0.7972(11) Uiso 0.1249(16) 2 0.231(6) d
H39ab H 1.025(2) -0.0836(12) 0.8464(11) Uiso 0.1078 2 0.231(6) d
H39bb H 1.031(2) -0.1013(12) 0.7560(11) Uiso 0.1078 2 0.231(6) d
C40b C 1.162(2) 0.0151(12) 0.7446(11) Uiso 0.1249(16) 2 0.231(6) d
H40ab H 1.199(2) -0.0302(12) 0.7108(11) Uiso 0.1078 2 0.231(6) d
H40bb H 1.205(2) 0.0075(12) 0.7911(11) Uiso 0.1078 2 0.231(6) d
C41b C 1.184(2) 0.0939(12) 0.6980(11) Uiso 0.1249(16) 2 0.231(6) d
H41ab H 1.123(2) 0.1397(12) 0.7226(11) Uiso 0.1078 2 0.231(6) d
H41bb H 1.273(2) 0.1027(12) 0.6964(11) Uiso 0.1078 2 0.231(6) d
C42b C 1.190(2) 0.1557(12) 0.5659(11) Uiso 0.1249(16) 2 0.231(6) d
H42ab H 1.283(2) 0.1580(12) 0.5563(11) Uiso 0.1078 2 0.231(6) d
H42bb H 1.142(2) 0.2058(12) 0.5897(11) Uiso 0.1078 2 0.231(6) d
C43b C 1.148(2) 0.1481(12) 0.4878(11) Uiso 0.0898 2 0.231(6) d
H43ab H 1.178(2) 0.1903(12) 0.4480(11) Uiso 0.1078 2 0.231(6) d
H43bb H 1.188(2) 0.0950(12) 0.4676(11) Uiso 0.1078 2 0.231(6) d

loop_
_atom_site_aniso_label
_atom_site_aniso_type_symbol
_atom_site_aniso_U_11
_atom_site_aniso_U_22
_atom_site_aniso_U_33
_atom_site_aniso_U_12
_atom_site_aniso_U_13
_atom_site_aniso_U_23
Pd1 Pd 0.0213(4) 0.0295(3) 0.0395(4) -0.0079(2) -0.0057(3) -0.0020(2)
S1 S 0.0316(14) 0.0326(11) 0.0554(14) -0.0062(9) -0.0072(11) -0.0056(9)
S2 S 0.0569(18) 0.0350(11) 0.0364(13) -0.0035(11) 0.0005(12) -0.0014(9)
P P 0.0209(12) 0.0297(10) 0.0364(12) -0.0066(9) -0.0031(9) -0.0034(8)
Cl Cl 0.0328(14) 0.0384(11) 0.0561(14) -0.0102(9) -0.0124(11) -0.0117(9)
K1 K 0.0603(16) 0.0480(11) 0.0386(11) -0.0094(10) -0.0012(10) 0.0013(9)
K2 K 0.0656(17) 0.0450(11) 0.0565(13) -0.0222(11) -0.0052(12) 0.0045(9)
O1 O 0.036(4) 0.037(3) 0.073(4) 0.005(3) -0.005(3) -0.018(3)
O2 O 0.041(4) 0.044(3) 0.063(4) -0.017(3) -0.002(3) -0.003(3)
O3 O 0.032(4) 0.043(3) 0.057(4) -0.007(3) -0.013(3) -0.013(3)
O4 O 0.071(6) 0.064(4) 0.041(4) -0.008(4) -0.023(4) 0.006(3)
O5 O 0.058(5) 0.047(4) 0.047(4) -0.014(3) 0.007(3) -0.001(3)
O6 O 0.104(7) 0.038(3) 0.051(4) 0.022(4) 0.003(4) -0.008(3)
C1 C 0.031(5) 0.046(5) 0.043(5) -0.017(4) -0.002(4) -0.017(4)
C2 C 0.036(5) 0.031(4) 0.036(5) -0.014(4) -0.009(4) 0.004(3)
C3 C 0.028(6) 0.053(5) 0.043(5) -0.010(4) -0.002(4) 0.003(4)
C4 C 0.055(8) 0.060(6) 0.054(6) -0.019(5) 0.012(6) 0.008(5)
C5 C 0.052(7) 0.063(6) 0.040(6) -0.012(5) -0.024(5) 0.014(4)
C6 C 0.032(6) 0.051(5) 0.044(5) -0.003(4) -0.016(4) 0.007(4)
C7 C 0.021(5) 0.047(5) 0.041(5) -0.004(4) -0.010(4) -0.005(4)
C8 C 0.029(5) 0.034(4) 0.036(5) -0.008(4) -0.008(4) 0.001(3)
C9 C 0.027(5) 0.033(4) 0.037(5) -0.007(3) -0.012(4) -0.004(3)
C10 C 0.024(5) 0.047(5) 0.044(5) 0.000(4) -0.011(4) -0.006(4)
C11 C 0.014(5) 0.070(6) 0.046(5) -0.011(4) -0.006(4) -0.005(4)
C12 C 0.023(5) 0.050(5) 0.033(5) -0.013(4) -0.003(4) 0.004(4)
C13 C 0.034(6) 0.035(4) 0.045(5) -0.013(4) -0.008(4) -0.002(4)
C14 C 0.023(5) 0.029(4) 0.033(4) -0.010(3) 0.005(4) 0.000(3)
C15 C 0.020(4) 0.039(4) 0.026(4) -0.005(3) -0.004(3) -0.006(3)
C16 C 0.027(5) 0.036(4) 0.029(4) -0.003(3) -0.007(4) -0.003(3)
C17 C 0.037(6) 0.034(4) 0.032(5) -0.001(4) -0.010(4) 0.000(3)
C18 C 0.059(7) 0.034(4) 0.034(5) -0.003(4) -0.009(5) -0.007(4)
C19 C 0.033(5) 0.037(4) 0.035(5) -0.007(4) -0.006(4) -0.009(3)

loop_
_atom_type_symbol
_atom_type_scat_dispersion_real
_atom_type_scat_dispersion_imag
_atom_type_scat_source
_atom_type_scat_Cromer_Mann_a1
_atom_type_scat_Cromer_Mann_b1
_atom_type_scat_Cromer_Mann_a2
_atom_type_scat_Cromer_Mann_b2
_atom_type_scat_Cromer_Mann_a3
_atom_type_scat_Cromer_Mann_b3
_atom_type_scat_Cromer_Mann_a4
_atom_type_scat_Cromer_Mann_b4
_atom_type_scat_Cromer_Mann_c
C 0.003 0.002 'International Tables Vol C tables 4.2.6.8 and 6.1.1.4' 2.31 20.843901 1.02 10.2075 1.5886 0.5687 0.865 51.651199 0.2156
H 0.000 0.000 'International Tables Vol C tables 4.2.6.8 and 6.1.1.4' 0.493002 10.5109 0.322912 26.1257 0.140191 3.14236 0.04081 57.799702 0.003038
N 0.006 0.003 'International Tables Vol C tables 4.2.6.8 and 6.1.1.4' 12.2126 0.0057 3.1322 9.8933 2.0125 28.997499 1.1663 0.5826 -11.529
O 0.011 0.006 'International Tables Vol C tables 4.2.6.8 and 6.1.1.4' 3.0485 13.2771 2.2868 5.7011 1.5463 0.3239 0.867 32.908901 0.2508
Pd -0.999 1.007 'International Tables Vol C tables 4.2.6.8 and 6.1.1.4' 19.3319 0.698655 15.5017 7.98929 5.29537 25.2052 0.605844 76.898598 5.26593
S 0.125 0.123 'International Tables Vol C tables 4.2.6.8 and 6.1.1.4' 6.9053 1.4679 5.2034 22.215099 1.4379 0.2536 1.5863 56.172001 0.8669
P 0.102 0.094 'International Tables Vol C tables 4.2.6.8 and 6.1.1.4' 6.4345 1.9067 4.1791 27.157 1.78 0.526 1.4908 68.164497 1.1149
K 0.201 0.249 'International Tables Vol C tables 4.2.6.8 and 6.1.1.4' 8.2186 12.7949 7.4398 0.7748 1.0519 213.186996 0.8659 41.684101 1.4228
Cl 0.148 0.159 'International Tables Vol C tables 4.2.6.8 and 6.1.1.4' 11.4604 0.0104 7.1964 1.1662 6.2556 18.5194 1.6455 47.7784 -9.5574

loop_
_geom_angle_atom_site_label_1
_geom_angle_atom_site_label_2
_geom_angle_atom_site_label_3
_geom_angle
_geom_angle_publ_flag
P Pd1 Cl 177.68(7) yes
P Pd1 O3 95.24(19) yes
P Pd1 C1 88.74(5) yes
Cl Pd1 O3 85.75(19) yes
Cl Pd1 C1 90.25(5) yes
O3 Pd1 C1 175.93(18) yes
O1 S1 O2 115.3(3) yes
O1 S1 O3 111.5(4) yes
O1 S1 C9 105.9(4) yes
O2 S1 O3 112.3(4) yes
O2 S1 C9 106.3(4) yes
O3 S1 C9 104.6(4) yes
K1 S2 O4 57.2(3) yes
K1 S2 O5 55.2(3) yes
K1 S2 O6 129.8(3) yes
K1 S2 C16 124.5(2) yes
O4 S2 O5 112.0(4) yes
O4 S2 O6 114.6(5) yes
O4 S2 C16 106.8(4) yes
O5 S2 O6 112.8(4) yes
O5 S2 C16 104.1(4) yes
O6 S2 C16 105.6(4) yes
Pd1 P C2 117.3(3) yes
Pd1 P C8 110.9(3) yes
Pd1 P C14 116.8(3) yes
C2 P C8 105.0(4) yes
C2 P C14 102.1(3) yes
C8 P C14 103.1(4) yes
S2 K1 O4 25.43(17) yes
S2 K1 O5 25.47(15) yes
S2 K1 O7 97.65(8) yes
S2 K1 O8 84.64(6) yes
S2 K1 O9 96.12(8) yes
S2 K1 O10 102.78(8) yes
S2 K1 O11 121.84(7) yes
S2 K1 O12 102.04(8) yes
O4 K1 O5 50.8(2) yes
O4 K1 O7 74.87(16) yes
O4 K1 O8 84.57(13) yes
O4 K1 O9 117.11(17) yes
O4 K1 O10 125.07(17) yes
O4 K1 O11 119.91(14) yes
O4 K1 O12 80.16(16) yes
O5 K1 O7 118.09(15) yes
O5 K1 O8 82.23(13) yes
O5 K1 O9 72.96(15) yes
O5 K1 O10 81.67(15) yes
O5 K1 O11 120.42(14) yes
O5 K1 O12 125.14(15) yes
O7 K1 O8 63.41(6) yes
O7 K1 O9 119.49(7) yes
O7 K1 O10 159.57(8) yes
O7 K1 O11 110.46(9) yes
O7 K1 O12 56.82(6) yes
O8 K1 O9 59.73(6) yes
O8 K1 O10 118.35(9) yes
O8 K1 O11 153.44(8) yes
O8 K1 O12 120.22(9) yes
O9 K1 O10 58.64(6) yes
O9 K1 O11 110.83(8) yes
O9 K1 O12 161.79(8) yes
O10 K1 O11 57.93(5) yes
O10 K1 O12 117.62(7) yes
O11 K1 O12 60.26(5) yes
O6 K2 O13a 101.96(15) yes
O6 K2 O14a 109.5(2) yes
O6 K2 O15a 95.44(18) yes
O6 K2 O16a 96.54(15) yes
O6 K2 O17a 75.3(2) yes
O6 K2 O18a 94.19(19) yes
O6 K2 O13b 94.7(4) yes
O6 K2 O14b 106.8(4) yes
O6 K2 O15b 101.6(4) yes
O6 K2 O16b 106.9(4) yes
O6 K2 O17b 79.9(4) yes
O6 K2 O18b 90.9(5) yes
O13a K2 O14a 62.29(5) yes
O13a K2 O15a 119.30(10) yes
O13a K2 O16a 161.33(8) yes
O13a K2 O17a 120.69(8) yes
O13a K2 O18a 60.92(4) yes
O13a K2 O13b 24.5(5) yes
O13a K2 O14b 35.4(4) yes
O13a K2 O15b 89.4(4) yes
O13a K2 O16b 140.7(5) yes
O13a K2 O17b 148.9(4) yes
O13a K2 O18b 85.3(4) yes
O14a K2 O15a 57.06(5) yes
O14a K2 O16a 113.63(8) yes
O14a K2 O17a 174.16(8) yes
O14a K2 O18a 121.63(8) yes
O14a K2 O13b 86.7(5) yes
O14a K2 O14b 27.0(4) yes
O14a K2 O15b 27.4(4) yes
O14a K2 O16b 83.0(5) yes
O14a K2 O17b 146.9(5) yes
O14a K2 O18b 144.2(4) yes
O15a K2 O16a 60.65(4) yes
O15a K2 O17a 119.93(7) yes
O15a K2 O18a 170.00(8) yes
O15a K2 O13b 143.7(5) yes
O15a K2 O14b 83.9(4) yes
O15a K2 O15b 29.9(4) yes
O15a K2 O16b 32.9(4) yes
O15a K2 O17b 91.1(4) yes
O15a K2 O18b 152.4(4) yes
O16a K2 O17a 61.80(5) yes
O16a K2 O18a 115.54(9) yes
O16a K2 O13b 151.6(4) yes
O16a K2 O14b 139.3(4) yes
O16a K2 O15b 89.3(4) yes
O16a K2 O16b 30.7(5) yes
O16a K2 O17b 33.5(5) yes
O16a K2 O18b 91.9(4) yes
O17a K2 O18a 60.29(5) yes
O17a K2 O13b 96.3(5) yes
O17a K2 O14b 156.0(4) yes
O17a K2 O15b 149.9(4) yes
O17a K2 O16b 92.4(5) yes
O17a K2 O17b 29.0(5) yes
O17a K2 O18b 36.6(4) yes
O18a K2 O13b 37.4(5) yes
O18a K2 O14b 95.8(4) yes
O18a K2 O15b 148.9(4) yes
O18a K2 O16b 140.2(4) yes
O18a K2 O17b 88.0(4) yes
O18a K2 O18b 24.5(4) yes
O13b K2 O14b 59.8(6) yes
O13b K2 O15b 113.8(6) yes
O13b K2 O16b 158.1(6) yes
O13b K2 O17b 124.9(7) yes
O13b K2 O18b 61.8(6) yes
O14b K2 O15b 54.0(6) yes
O14b K2 O16b 109.2(7) yes
O14b K2 O17b 171.9(6) yes
O14b K2 O18b 119.9(6) yes
O15b K2 O16b 59.3(6) yes
O15b K2 O17b 121.0(6) yes
O15b K2 O18b 167.3(6) yes
O16b K2 O17b 64.0(7) yes
O16b K2 O18b 119.8(6) yes
O17b K2 O18b 63.5(6) yes
Pd1 O3 S1 118.7(3) yes
S2 O4 K1 97.3(3) yes
S2 O5 K1 99.4(4) yes
S2 O6 K2 162.8(5) yes
K1 O7 C20 104.02(7) yes
K1 O7 C31 110.34(7) yes
C20 O7 C31 114.81(7) yes
K1 O8 C21 113.53(9) yes
K1 O8 C22 118.77(9) yes
C21 O8 C22 113.10(8) yes
K1 O9 C23 106.80(5) yes
K1 O9 C24 108.39(6) yes
C23 O9 C24 117.54(7) yes
K1 O10 C25 116.85(7) yes
K1 O10 C26 120.26(9) yes
C25 O10 C26 111.78(7) yes
K1 O11 C27 111.65(7) yes
K1 O11 C28 113.17(7) yes
C27 O11 C28 117.37(6) yes
K1 O12 C29 114.82(7) yes
K1 O12 C30 114.08(7) yes
C29 O12 C30 112.52(8) yes
Pd1 C1 H1c1 109.471(19) yes
Pd1 C1 H2c1 109.471(19) yes
Pd1 C1 H3c1 109.47(2) yes
H1c1 C1 H2c1 109.47(2) yes
H1c1 C1 H3c1 109.47(2) yes
H2c1 C1 H3c1 109.47(2) yes
P C2 C3 117.5(6) yes
P C2 C7 123.3(6) yes
C3 C2 C7 119.2(7) yes
C2 C3 C4 118.8(7) yes
C2 C3 H1c3 120.6(7) yes
C4 C3 H1c3 120.6(6) yes
C3 C4 C5 120.1(6) yes
C3 C4 H1c4 120.0(7) yes
C5 C4 H1c4 120.0(7) yes
C4 C5 C6 119.6(7) yes
C4 C5 H1c5 120.2(6) yes
C6 C5 H1c5 120.2(6) yes
C5 C6 C7 123.1(7) yes
C5 C6 H1c6 118.4(6) yes
C7 C6 H1c6 118.4(6) yes
C2 C7 C6 119.0(6) yes
C2 C7 H1c7 120.5(7) yes
C6 C7 H1c7 120.5(7) yes
P C8 C9 122.0(7) yes
P C8 C13 121.1(5) yes
C9 C8 C13 116.8(7) yes
S1 C9 C8 121.3(6) yes
S1 C9 C10 118.0(5) yes
C8 C9 C10 120.6(8) yes
C9 C10 C11 120.4(6) yes
C9 C10 H1c10 119.8(7) yes
C11 C10 H1c10 119.8(5) yes
C10 C11 C12 120.2(5) yes
C10 C11 H1c11 119.9(6) yes
C12 C11 H1c11 119.9(7) yes
C11 C12 C13 120.1(6) yes
C11 C12 H1c12 120.0(5) yes
C13 C12 H1c12 120.0(6) yes
C8 C13 C12 122.0(6) yes
C8 C13 H1c13 119.0(5) yes
C12 C13 H1c13 119.0(7) yes
P C14 C15 121.2(5) yes
P C14 C19 119.6(5) yes
C15 C14 C19 118.8(6) yes
C14 C15 C16 120.0(6) yes
C14 C15 H1c15 120.0(6) yes
C16 C15 H1c15 120.0(6) yes
S2 C16 C15 119.6(6) yes
S2 C16 C17 117.7(5) yes
C15 C16 C17 122.7(6) yes
C16 C17 C18 117.5(6) yes
C16 C17 H1c17 121.3(6) yes
C18 C17 H1c17 121.3(6) yes
C17 C18 C19 122.1(6) yes
C17 C18 H1c18 119.0(6) yes
C19 C18 H1c18 119.0(6) yes
C14 C19 C18 118.7(6) yes
C14 C19 H1c19 120.7(6) yes
C18 C19 H1c19 120.7(7) yes
O7 C20 C21 113.51(5) yes
O7 C20 H1c20 109.47(5) yes
O7 C20 H2c20 109.47(6) yes
C21 C20 H1c20 109.47(5) yes
C21 C20 H2c20 109.47(4) yes
H1c20 C20 H2c20 105.10(4) yes
O8 C21 C20 105.66(7) yes
O8 C21 H1c21 109.47(5) yes
O8 C21 H2c21 109.47(5) yes
C20 C21 H1c21 109.47(4) yes
C20 C21 H2c21 109.47(3) yes
H1c21 C21 H2c21 113.03(6) yes
O8 C22 C23 104.66(7) yes
O8 C22 H1c22 109.47(6) yes
O8 C22 H2c22 109.47(6) yes
C23 C22 H1c22 109.47(5) yes
C23 C22 H2c22 109.47(5) yes
H1c22 C22 H2c22 113.88(5) yes
O9 C23 C22 114.13(6) yes
O9 C23 H1c23 109.47(4) yes
O9 C23 H2c23 109.47(4) yes
C22 C23 H1c23 109.47(3) yes
C22 C23 H2c23 109.47(4) yes
H1c23 C23 H2c23 104.37(6) yes
O9 C24 C25 113.21(6) yes
O9 C24 H1c24 109.47(5) yes
O9 C24 H2c24 109.47(4) yes
C25 C24 H1c24 109.47(3) yes
C25 C24 H2c24 109.47(5) yes
H1c24 C24 H2c24 105.46(5) yes
O10 C25 C24 108.17(6) yes
O10 C25 H1c25 109.47(5) yes
O10 C25 H2c25 109.47(7) yes
C24 C25 H1c25 109.47(5) yes
C24 C25 H2c25 109.47(3) yes
H1c25 C25 H2c25 110.74(6) yes
O10 C26 C27 108.87(5) yes
O10 C26 H1c26 109.47(7) yes
O10 C26 H2c26 109.47(5) yes
C27 C26 H1c26 109.47(4) yes
C27 C26 H2c26 109.47(5) yes
H1c26 C26 H2c26 110.07(4) yes
O11 C27 C26 111.97(6) yes
O11 C27 H1c27 109.47(5) yes
O11 C27 H2c27 109.47(4) yes
C26 C27 H1c27 109.47(3) yes
C26 C27 H2c27 109.47(4) yes
H1c27 C27 H2c27 106.85(6) yes
O11 C28 C29 122.26(6) yes
O11 C28 H1c28 109.47(6) yes
O11 C28 H2c28 109.47(5) yes
C29 C28 H1c28 109.47(3) yes
C29 C28 H2c28 109.47(5) yes
H1c28 C28 H2c28 92.68(6) yes
O12 C29 C28 107.83(7) yes
O12 C29 H1c29 109.47(6) yes
O12 C29 H2c29 109.47(5) yes
C28 C29 H1c29 109.47(4) yes
C28 C29 H2c29 109.47(3) yes
H1c29 C29 H2c29 111.06(7) yes
O12 C30 C31 114.20(6) yes
O12 C30 H1c30 109.47(5) yes
O12 C30 H2c30 109.47(5) yes
C31 C30 H1c30 109.47(5) yes
C31 C30 H2c30 109.47(3) yes
H1c30 C30 H2c30 104.29(5) yes
O7 C31 C30 105.62(6) yes
O7 C31 H1c31 109.47(5) yes
O7 C31 H2c31 109.47(8) yes
C30 C31 H1c31 109.47(5) yes
C30 C31 H2c31 109.47(3) yes
H1c31 C31 H2c31 113.07(5) yes
K2 O13a C32a 118.31(5) yes
K2 O13a C43a 116.26(5) yes
K2 O13a O13b 79.8(9) yes
K2 O13a C32b 152.0(11) yes
K2 O13a C33b 126.3(9) yes
C32a O13a C43a 111.3591 yes
C32a O13a O13b 155.4(9) yes
C32a O13a C32b 79.0(13) yes
C32a O13a C33b 39.7(10) yes
C43a O13a O13b 44.1(9) yes
C43a O13a C32b 36.8(12) yes
C43a O13a C33b 117.3(9) yes
O13b O13a C32b 78.3(15) yes
O13b O13a C33b 143.2(14) yes
C32b O13a C33b 81.3(15) yes
K2 O14a C33a 108.76(4) yes
K2 O14a C34a 123.15(4) yes
K2 O14a O14b 83.3(10) yes
K2 O14a O15b 85.2(10) yes
K2 O14a C34b 127.2(9) yes
K2 O14a C35b 152.1(9) yes
C33a O14a C34a 106.4777 yes
C33a O14a O14b 27.9(10) yes
C33a O14a O15b 151.6(8) yes
C33a O14a C34b 32.8(7) yes
C33a O14a C35b 92.7(9) yes
C34a O14a O14b 132.2(9) yes
C34a O14a O15b 47.0(9) yes
C34a O14a C34b 73.8(7) yes
C34a O14a C35b 30.1(9) yes
O14b O14a O15b 162.1(13) yes
O14b O14a C34b 59.2(12) yes
O14b O14a C35b 120.4(13) yes
O15b O14a C34b 119.4(11) yes
O15b O14a C35b 68.0(13) yes
C34b O14a C35b 65.0(13) yes
K2 O15a C35a 115.08(5) yes
K2 O15a C36a 118.36(4) yes
K2 O15a O15b 79.7(9) yes
K2 O15a C36b 127.2(8) yes
K2 O15a C37b 129.4(10) yes
C35a O15a C36a 115.8234 yes
C35a O15a O15b 36.1(9) yes
C35a O15a C36b 28.9(8) yes
C35a O15a C37b 97.1(11) yes
C36a O15a O15b 146.7(9) yes
C36a O15a C36b 88.7(8) yes
C36a O15a C37b 19.2(11) yes
O15b O15a C36b 59.4(12) yes
O15b O15a C37b 127.9(14) yes
C36b O15a C37b 69.5(14) yes
K2 O16a C37a 119.54(5) yes
K2 O16a C38a 110.62(5) yes
K2 O16a O16b 74.2(7) yes
K2 O16a C38b 124.8(11) yes
K2 O16a C39b 131.4(12) yes
C37a O16a C38a 111.4883 yes
C37a O16a O16b 53.1(7) yes
C37a O16a C38b 15.2(13) yes
C37a O16a C39b 108.4(12) yes
C38a O16a O16b 160.5(7) yes
C38a O16a C38b 96.9(13) yes
C38a O16a C39b 37.9(13) yes
O16b O16a C38b 66.5(15) yes
O16b O16a C39b 150.2(15) yes
C38b O16a C39b 99.7(17) yes
K2 O17a C39a 104.47(4) yes
K2 O17a C40a 108.57(4) yes
K2 O17a O17b 69.6(9) yes
K2 O17a C40b 118.5(15) yes
K2 O17a C41b 112.7(13) yes
K2 O17a H41ab 99.6(11) yes
C39a O17a C40a 114.4266 yes
C39a O17a O17b 43.9(8) yes
C39a O17a C40b 25.5(12) yes
C39a O17a C41b 130.1(12) yes
C39a O17a H41ab 149.9(10) yes
C40a O17a O17b 151.3(8) yes
C40a O17a C40b 89.1(12) yes
C40a O17a C41b 22.4(12) yes
C40a O17a H41ab 73.5(9) yes
O17b O17a C40b 68.8(15) yes
O17b O17a C41b 173.2(14) yes
O17b O17a H41ab 135.1(12) yes
C40b O17a C41b 104.9(18) yes
C40b O17a H41ab 141.6(18) yes
C41b O17a H41ab 51.6(15) yes
K2 O18a C41a 107.48(5) yes
K2 O18a C42a 109.22(4) yes
K2 O18a O18b 72.6(11) yes
K2 O18a C42b 131.2(12) yes
K2 O18a C43b 117.8(11) yes
C41a O18a C42a 112.3303 yes
C41a O18a O18b 52.4(11) yes
C41a O18a C42b 32.2(12) yes
C41a O18a C43b 123.7(12) yes
C42a O18a O18b 162.7(10) yes
C42a O18a C42b 82.4(12) yes
C42a O18a C43b 23.1(9) yes
O18b O18a C42b 84.0(17) yes
O18b O18a C43b 168.5(14) yes
C42b O18a C43b 91.6(17) yes
O13a C32a H32aa 111.5789 yes
O13a C32a H32ba 111.5797 yes
O13a C32a C33a 100.9701 yes
O13a C32a O14b 79.1(11) yes
O13a C32a C33b 56.5(14) yes
O13a C32a H33bb 106.9(12) yes
H32aa C32a H32ba 109.3783 yes
H32aa C32a C33a 111.5779 yes
H32aa C32a O14b 106.3(9) yes
H32aa C32a C33b 165.8(14) yes
H32aa C32a H33bb 132.9(10) yes
H32ba C32a C33a 111.5779 yes
H32ba C32a O14b 134.7(9) yes
H32ba C32a C33b 71.9(12) yes
H32ba C32a H33bb 28.2(9) yes
C33a C32a O14b 26.6(10) yes
C33a C32a C33b 80.0(13) yes
C33a C32a H33bb 86.0(9) yes
O14b C32a C33b 80.2(15) yes
O14b C32a H33bb 106.8(13) yes
C33b C32a H33bb 53.6(17) yes
O14a C33a C32a 118.134 yes
O14a C33a H33aa 107.7746 yes
O14a C33a H33ba 107.7759 yes
O14a C33a O14b 67.1(16) yes
O14a C33a C33b 128.7(7) yes
O14a C33a C34b 81.7(13) yes
C32a C33a H33aa 107.7754 yes
C32a C33a H33ba 107.7766 yes
C32a C33a O14b 57.5(15) yes
C32a C33a C33b 34.2(7) yes
C32a C33a C34b 159.9(13) yes
H33aa C33a H33ba 107.1302 yes
H33aa C33a O14b 101.1(18) yes
H33aa C33a C33b 73.7(7) yes
H33aa C33a C34b 65.7(15) yes
H33ba C33a O14b 151.3(18) yes
H33ba C33a C33b 121.0(8) yes
H33ba C33a C34b 59.6(15) yes
O14b C33a C33b 62.6(18) yes
O14b C33a C34b 141(2) yes
O14a C34a H34aa 112.5993 yes
O14a C34a H34ba 112.5998 yes
O14a C34a C35a 95.7351 yes
O14a C34a O15b 63.0(10) yes
O14a C34a C35b 55.9(19) yes
O14a C34a H35ab 123.1(11) yes
H34aa C34a H34ba 110.1019 yes
H34aa C34a C35a 112.5998 yes
H34aa C34a O15b 139.1(11) yes
H34aa C34a C35b 57.3(19) yes
H34aa C34a H35ab 10.8(11) yes
H34ba C34a C35a 112.6005 yes
H34ba C34a O15b 108.4(11) yes
H34ba C34a C35b 138.3(15) yes
H34ba C34a H35ab 105.4(11) yes
C35a C34a O15b 36.9(11) yes
C35a C34a C35b 108.6(15) yes
C35a C34a H35ab 107.0(11) yes
O15b C34a C35b 100.3(19) yes
O15b C34a H35ab 138.5(16) yes
C35b C34a H35ab 67(2) yes
O15a C35a C34a 117.7796 yes
O15a C35a H35aa 107.8611 yes
O15a C35a H35ba 107.8605 yes
O15a C35a O15b 75.4(14) yes
O15a C35a C36b 70(2) yes
O15a C35a H36bb 106.7(12) yes
C34a C35a H35aa 107.8607 yes
C34a C35a H35ba 107.8608 yes
C34a C35a O15b 47.6(13) yes
C34a C35a C36b 157.2(15) yes
C34a C35a H36bb 127.3(11) yes
H35aa C35a H35ba 107.1741 yes
H35aa C35a O15b 146.0(12) yes
H35aa C35a C36b 88.1(16) yes
H35aa C35a H36bb 27.2(10) yes
H35ba C35a O15b 103.6(12) yes
H35ba C35a C36b 50.6(16) yes
H35ba C35a H36bb 82.2(11) yes
O15b C35a C36b 123(2) yes
O15b C35a H36bb 173.1(16) yes
C36b C35a H36bb 63(2) yes
O15a C36a H36aa 108.6423 yes
O15a C36a H36ba 108.6417 yes
O15a C36a C37a 114.4766 yes
O15a C36a O16b 73.2(9) yes
O15a C36a C37b 56(2) yes
O15a C36a H37ab 76.8(12) yes
O15a C36a H37bb 121.3(11) yes
H36aa C36a H36ba 107.5883 yes
H36aa C36a C37a 108.6415 yes
H36aa C36a O16b 88.7(10) yes
H36aa C36a C37b 64(2) yes
H36aa C36a H37ab 132.5(16) yes
H36aa C36a H37bb 29.5(10) yes
H36ba C36a C37a 108.6412 yes
H36ba C36a O16b 161.4(10) yes
H36ba C36a C37b 91(2) yes
H36ba C36a H37ab 34.7(13) yes
H36ba C36a H37bb 78.1(10) yes
C37a C36a O16b 56.0(10) yes
C37a C36a C37b 160(2) yes
C37a C36a H37ab 111.2(15) yes
C37a C36a H37bb 117.8(11) yes
O16b C36a C37b 104(3) yes
O16b C36a H37ab 135.4(17) yes
O16b C36a H37bb 117.4(14) yes
C37b C36a H37ab 85(3) yes
C37b C36a H37bb 66(3) yes
H37ab C36a H37bb 106.2(19) yes
O16a C37a C36a 116.5216 yes
O16a C37a H37aa 108.1619 yes
O16a C37a H37ba 108.1609 yes
O16a C37a O16b 65.6(10) yes
O16a C37a C38b 31(2) yes
O16a C37a H38ab 115.4(17) yes
O16a C37a H38bb 74.5(9) yes
C36a C37a H37aa 108.1609 yes
C36a C37a H37ba 108.161 yes
C36a C37a O16b 51.4(10) yes
C36a C37a C38b 139(2) yes
C36a C37a H38ab 122.3(19) yes
C36a C37a H38bb 111.6(10) yes
H37aa C37a H37ba 107.3296 yes
H37aa C37a O16b 132.4(9) yes
H37aa C37a C38b 79(2) yes
H37aa C37a H38ab 77.1(15) yes
H37aa C37a H38bb 36.8(9) yes
H37ba C37a O16b 119.6(9) yes
H37ba C37a C38b 108(2) yes
H37ba C37a H38ab 30.4(15) yes
H37ba C37a H38bb 133.3(9) yes
O16b C37a C38b 93(2) yes
O16b C37a H38ab 150.0(18) yes
O16b C37a H38bb 104.2(13) yes
C38b C37a H38ab 99(3) yes
C38b C37a H38bb 51(2) yes
H38ab C37a H38bb 104.8(19) yes
O16a C38a H38aa 110.3847 yes
O16a C38a H38ba 110.3858 yes
O16a C38a C39a 106.6959 yes
O16a C38a O17b 81.1(14) yes
O16a C38a C39b 40.8(14) yes
O16a C38a H39ab 93.4(12) yes
H38aa C38a H38ba 108.6031 yes
H38aa C38a C39a 110.3849 yes
H38aa C38a O17b 156.6(12) yes
H38aa C38a C39b 81.1(12) yes
H38aa C38a H39ab 28.0(10) yes
H38ba C38a C39a 110.3863 yes
H38ba C38a O17b 84.9(11) yes
H38ba C38a C39b 149.3(14) yes
H38ba C38a H39ab 136.6(10) yes
C39a C38a O17b 46.2(12) yes
C39a C38a C39b 92.1(13) yes
C39a C38a H39ab 95.8(10) yes
O17b C38a C39b 97.2(17) yes
O17b C38a H39ab 135.9(14) yes
C39b C38a H39ab 56.5(17) yes
O17a C39a C38a 109.2175 yes
O17a C39a H39aa 109.8345 yes
O17a C39a H39ba 109.835 yes
O17a C39a O17b 69.2(11) yes
O17a C39a C40b 35.2(16) yes
O17a C39a H40ab 80.4(9) yes
O17a C39a H40bb 83.6(10) yes
C38a C39a H39aa 109.8354 yes
C38a C39a H39ba 109.8362 yes
C38a C39a O17b 43.0(10) yes
C38a C39a C40b 144.5(16) yes
C38a C39a H40ab 142.9(12) yes
C38a C39a H40bb 127.5(10) yes
H39aa C39a H39ba 108.2695 yes
H39aa C39a O17b 139.2(11) yes
H39aa C39a C40b 89.7(19) yes
H39aa C39a H40ab 99.3(11) yes
H39aa C39a H40bb 27.1(10) yes
H39ba C39a O17b 110.0(12) yes
H39ba C39a C40b 90.5(16) yes
H39ba C39a H40ab 36.8(11) yes
H39ba C39a H40bb 112.7(10) yes
O17b C39a C40b 103(2) yes
O17b C39a H40ab 119.7(15) yes
O17b C39a H40bb 135.0(16) yes
C40b C39a H40ab 54.2(19) yes
C40b C39a H40bb 63(2) yes
H40ab C39a H40bb 88.4(15) yes
O17a C40a H40aa 109.6429 yes
O17a C40a H40ba 109.6441 yes
O17a C40a C41a 110.0813 yes
O17a C40a O18b 86.4(9) yes
O17a C40a C41b 33(2) yes
O17a C40a H41bb 103.1(12) yes
H40aa C40a H40ba 108.1554 yes
H40aa C40a C41a 109.6436 yes
H40aa C40a O18b 77.9(9) yes
H40aa C40a C41b 143(2) yes
H40aa C40a H41bb 128.3(13) yes
H40ba C40a C41a 109.6441 yes
H40ba C40a O18b 158.7(10) yes
H40ba C40a C41b 93(2) yes
H40ba C40a H41bb 20.9(13) yes
C41a C40a O18b 50.1(10) yes
C41a C40a C41b 90.3(17) yes
C41a C40a H41bb 94.7(13) yes
O18b C40a C41b 93(2) yes
O18b C40a H41bb 144.1(16) yes
C41b C40a H41bb 79(2) yes
O18a C41a C40a 105.8841 yes
O18a C41a H41aa 110.5597 yes
O18a C41a H41ba 110.5596 yes
O18a C41a O18b 54.6(10) yes
O18a C41a C42b 35.8(16) yes
O18a C41a H42ab 82.7(12) yes
O18a C41a H42bb 77.7(12) yes
C40a C41a H41aa 110.5587 yes
C40a C41a H41ba 110.5589 yes
C40a C41a O18b 52.8(10) yes
C40a C41a C42b 136.5(15) yes
C40a C41a H42ab 116.8(10) yes
C40a C41a H42bb 155.3(10) yes
H41aa C41a H41ba 108.7122 yes
H41aa C41a O18b 114.7(9) yes
H41aa C41a C42b 104.7(13) yes
H41aa C41a H42ab 124.7(10) yes
H41aa C41a H42bb 47.6(10) yes
H41ba C41a O18b 136.5(9) yes
H41ba C41a C42b 80.2(16) yes
H41ba C41a H42ab 28.2(12) yes
H41ba C41a H42bb 90.1(11) yes
O18b C41a C42b 89.7(19) yes
O18b C41a H42ab 116.0(14) yes
O18b C41a H42bb 119.9(16) yes
C42b C41a H42ab 55.7(19) yes
C42b C41a H42bb 58.2(17) yes
H42ab C41a H42bb 87.8(14) yes
O18a C42a H42aa 109.9582 yes
O18a C42a H42ba 109.9587 yes
O18a C42a C43a 108.6584 yes
O18a C42a O13b 86.2(9) yes
O18a C42a C42b 34.1(8) yes
O18a C42a C43b 53.7(19) yes
O18a C42a H43ab 123.3(13) yes
H42aa C42a H42ba 108.3427 yes
H42aa C42a C43a 109.9588 yes
H42aa C42a O13b 151.1(9) yes
H42aa C42a C42b 89.0(7) yes
H42aa C42a C43b 78(2) yes
H42aa C42a H43ab 19.8(15) yes
H42ba C42a C43a 109.9587 yes
H42ba C42a O13b 87.0(9) yes
H42ba C42a C42b 92.9(7) yes
H42ba C42a C43b 163.4(19) yes
H42ba C42a H43ab 112.0(13) yes
C43a C42a O13b 41.1(9) yes
C43a C42a C42b 142.6(8) yes
C43a C42a C43b 81(2) yes
C43a C42a H43ab 90.8(15) yes
O13b C42a C42b 115.2(12) yes
O13b C42a C43b 94(3) yes
O13b C42a H43ab 131.7(18) yes
C42b C42a C43b 72(2) yes
C42b C42a H43ab 107.9(16) yes
C43b C42a H43ab 79(2) yes
O13a C43a C42a 110.6318 yes
O13a C43a H43aa 109.5205 yes
O13a C43a H43ba 109.5204 yes
O13a C43a O13b 55.7(14) yes
O13a C43a C32b 50.7(12) yes
O13a C43a H32ab 76.7(9) yes
O13a C43a H32bb 93.4(9) yes
O13a C43a C43b 118.2(7) yes
C42a C43a H43aa 109.521 yes
C42a C43a H43ba 109.5208 yes
C42a C43a O13b 55.4(14) yes
C42a C43a C32b 144.9(14) yes
C42a C43a H32ab 163.1(9) yes
C42a C43a H32bb 116.1(11) yes
C42a C43a C43b 21.9(7) yes
H43aa C43a H43ba 108.083 yes
H43aa C43a O13b 132.1(11) yes
H43aa C43a C32b 63.1(13) yes
H43aa C43a H32ab 80.9(9) yes
H43aa C43a H32bb 16.2(9) yes
H43aa C43a C43b 120.7(7) yes
H43ba C43a O13b 119.8(11) yes
H43ba C43a C32b 105.2(14) yes
H43ba C43a H32ab 53.7(9) yes
H43ba C43a H32bb 116.5(9) yes
H43ba C43a C43b 87.7(7) yes
O13b C43a C32b 102.2(18) yes
O13b C43a H32ab 127.5(16) yes
O13b C43a H32bb 122.0(14) yes
O13b C43a C43b 64.1(15) yes
C32b C43a H32ab 51.5(17) yes
C32b C43a H32bb 48.8(17) yes
C32b C43a C43b 165.0(15) yes
H32ab C43a H32bb 77.6(14) yes
H32ab C43a C43b 141.2(12) yes
H32bb C43a C43b 131.9(13) yes
K2 O13b O13a 75.8(9) yes
K2 O13b C42a 122.5(12) yes
K2 O13b C43a 138.9(17) yes
K2 O13b C32b 121.7(15) yes
K2 O13b C43b 113.5(13) yes
O13a O13b C42a 161.6(17) yes
O13a O13b C43a 80.2(16) yes
O13a O13b C32b 48.1(12) yes
O13a O13b C43b 152.4(19) yes
C42a O13b C43a 83.5(14) yes
C42a O13b C32b 113.8(16) yes
C42a O13b C43b 24.0(9) yes
C43a O13b C32b 35.1(11) yes
C43a O13b C43b 76.4(15) yes
C32b O13b C43b 111.4(17) yes
K2 O14b O14a 69.7(9) yes
K2 O14b C32a 117.7(13) yes
K2 O14b C33a 145.4(18) yes
K2 O14b C33b 107.8(15) yes
K2 O14b C34b 123.5(12) yes
O14a O14b C32a 151.3(18) yes
O14a O14b C33a 85(2) yes
O14a O14b C33b 169.4(18) yes
O14a O14b C34b 68.4(12) yes
C32a O14b C33a 95.9(19) yes
C32a O14b C33b 39.3(10) yes
C32a O14b C34b 117.4(17) yes
C33a O14b C33b 93(2) yes
C33a O14b C34b 21.9(12) yes
C33b O14b C34b 106.5(17) yes
K2 O15b O14a 67.4(9) yes
K2 O15b O15a 70.4(9) yes
K2 O15b C34a 126.0(14) yes
K2 O15b C35a 137.5(16) yes
K2 O15b C35b 117.3(14) yes
K2 O15b C36b 116.9(14) yes
O14a O15b O15a 136.5(17) yes
O14a O15b C34a 70.0(10) yes
O14a O15b C35a 148(2) yes
O14a O15b C35b 50.4(11) yes
O14a O15b C36b 141.1(17) yes
O15a O15b C34a 149.2(16) yes
O15a O15b C35a 68.5(11) yes
O15a O15b C35b 172(2) yes
O15a O15b C36b 55.9(12) yes
C34a O15b C35a 95(2) yes
C34a O15b C35b 29.7(9) yes
C34a O15b C36b 117(2) yes
C35a O15b C35b 103(2) yes
C35a O15b C36b 24.4(10) yes
C35b O15b C36b 116(2) yes
K2 O16b O16a 75.2(8) yes
K2 O16b C36a 134.3(12) yes
K2 O16b C37a 127.0(14) yes
K2 O16b C37b 122.4(13) yes
K2 O16b C38b 107.2(15) yes
O16a O16b C36a 133.2(15) yes
O16a O16b C37a 61.4(10) yes
O16a O16b C37b 152.4(16) yes
O16a O16b C38b 41.1(11) yes
C36a O16b C37a 72.6(10) yes
C36a O16b C37b 19.4(9) yes
C36a O16b C38b 92.2(14) yes
C37a O16b C37b 91.9(14) yes
C37a O16b C38b 21.3(10) yes
C37b O16b C38b 111.5(17) yes
K2 O17b O17a 81.4(8) yes
K2 O17b C38a 129.2(17) yes
K2 O17b C39a 130.1(12) yes
K2 O17b C39b 105.8(15) yes
K2 O17b C40b 107.9(12) yes
O17a O17b C38a 149(2) yes
O17a O17b C39a 67.0(12) yes
O17a O17b C39b 150.9(16) yes
O17a O17b C40b 38.4(10) yes
C38a O17b C39a 90.8(15) yes
C38a O17b C39b 37.9(11) yes
C38a O17b C40b 119.0(19) yes
C39a O17b C39b 88.2(15) yes
C39a O17b C40b 29.0(10) yes
C39b O17b C40b 114.4(17) yes
K2 O18b O18a 82.9(12) yes
K2 O18b C40a 128.3(11) yes
K2 O18b C41a 124.7(12) yes
K2 O18b C41b 104.9(13) yes
K2 O18b C42b 110.7(14) yes
O18a O18b C40a 146(2) yes
O18a O18b C41a 72.9(11) yes
O18a O18b C41b 148(2) yes
O18a O18b C42b 38.6(11) yes
C40a O18b C41a 77.1(15) yes
C40a O18b C41b 27.5(9) yes
C40a O18b C42b 109(2) yes
C41a O18b C41b 77.6(16) yes
C41a O18b C42b 34.8(11) yes
C41b O18b C42b 112(2) yes
O13a C32b C43a 92.4(17) yes
O13a C32b H43aa 146(2) yes
O13a C32b O13b 53.6(12) yes
O13a C32b H32ab 106(2) yes
O13a C32b H32bb 145(2) yes
O13a C32b C33b 52.6(11) yes
C43a C32b H43aa 65.1(16) yes
C43a C32b O13b 42.7(13) yes
C43a C32b H32ab 86(2) yes
C43a C32b H32bb 91(2) yes
C43a C32b C33b 143(2) yes
H43aa C32b O13b 96(2) yes
H43aa C32b H32ab 97(2) yes
H43aa C32b H32bb 27.0(14) yes
H43aa C32b C33b 137.9(19) yes
O13b C32b H32ab 112(2) yes
O13b C32b H32bb 112(3) yes
O13b C32b C33b 101.0(16) yes
H32ab C32b H32bb 109(2) yes
H32ab C32b C33b 112(3) yes
H32bb C32b C33b 112(2) yes
O13a C33b C32a 83.8(15) yes
O13a C33b H32ba 120.1(16) yes
O13a C33b C33a 105.8(13) yes
O13a C33b O14b 81.2(14) yes
O13a C33b C32b 46.1(11) yes
O13a C33b H33ab 96(2) yes
O13a C33b H33bb 150(2) yes
C32a C33b H32ba 56.3(11) yes
C32a C33b C33a 65.8(13) yes
C32a C33b O14b 60.5(14) yes
C32a C33b C32b 80.8(16) yes
C32a C33b H33ab 168(3) yes
C32a C33b H33bb 77(2) yes
H32ba C33b C33a 96.6(16) yes
H32ba C33b O14b 108.1(19) yes
H32ba C33b C32b 82.0(14) yes
H32ba C33b H33ab 132(2) yes
H32ba C33b H33bb 30.3(13) yes
O14b C33b C32b 118.1(17) yes
O14b C33b H33ab 108(2) yes
O14b C33b H33bb 108(3) yes
C32b C33b H33ab 108(2) yes
C32b C33b H33bb 108(2) yes
H33ab C33b H33bb 107(3) yes
O14a C34b C33a 65.5(12) yes
O14a C34b H33aa 98.1(17) yes
O14a C34b H33ba 102.0(15) yes
O14a C34b O14b 52.3(10) yes
O14a C34b H34ab 137(2) yes
O14a C34b H34bb 113(2) yes
O14a C34b C35b 45.8(10) yes
C33a C34b H33aa 63.0(15) yes
C33a C34b H33ba 66.8(13) yes
C33a C34b O14b 17.1(10) yes
C33a C34b H34ab 95(2) yes
C33a C34b H34bb 121(3) yes
C33a C34b C35b 104.3(18) yes
H33aa C34b H33ba 110.2(19) yes
H33aa C34b O14b 60.6(15) yes
H33aa C34b H34ab 107(2) yes
H33aa C34b H34bb 58.6(18) yes
H33aa C34b C35b 140(2) yes
H33ba C34b O14b 82.2(16) yes
H33ba C34b H34ab 36.8(14) yes
H33ba C34b H34bb 145(2) yes
H33ba C34b C35b 96.8(18) yes
O14b C34b H34ab 113(2) yes
O14b C34b H34bb 113(3) yes
O14b C34b C35b 95.7(16) yes
H34ab C34b H34bb 110(3) yes
H34ab C34b C35b 113(2) yes
H34bb C34b C35b 113(2) yes
O14a C35b C34a 94(2) yes
O14a C35b H34aa 166(2) yes
O14a C35b O15b 61.6(13) yes
O14a C35b C34b 69.2(14) yes
O14a C35b H35ab 162(3) yes
O14a C35b H35bb 90(2) yes
C34a C35b H34aa 76.4(18) yes
C34a C35b O15b 50.0(15) yes
C34a C35b C34b 102(2) yes
C34a C35b H35ab 69(2) yes
C34a C35b H35bb 150(3) yes
H34aa C35b O15b 116.1(19) yes
H34aa C35b C34b 103.0(18) yes
H34aa C35b H35ab 8.3(12) yes
H34aa C35b H35bb 103(3) yes
O15b C35b C34b 118(2) yes
O15b C35b H35ab 108(2) yes
O15b C35b H35bb 108(2) yes
C34b C35b H35ab 108(2) yes
C34b C35b H35bb 108(2) yes
H35ab C35b H35bb 107(3) yes
O15a C36b C35a 81(2) yes
O15a C36b H35aa 100.7(14) yes
O15a C36b H35ba 133(2) yes
O15a C36b O15b 64.7(14) yes
O15a C36b H36ab 134(2) yes
O15a C36b H36bb 118(2) yes
O15a C36b C37b 50.5(12) yes
C35a C36b H35aa 55.3(13) yes
C35a C36b H35ba 83(2) yes
C35a C36b O15b 32.3(14) yes
C35a C36b H36ab 119(3) yes
C35a C36b H36bb 76(2) yes
C35a C36b C37b 128(3) yes
H35aa C36b H35ba 106(2) yes
H35aa C36b O15b 86.9(14) yes
H35aa C36b H36ab 125(3) yes
H35aa C36b H36bb 23.5(13) yes
H35aa C36b C37b 111.7(15) yes
H35ba C36b O15b 79.1(17) yes
H35ba C36b H36ab 35.2(14) yes
H35ba C36b H36bb 100(3) yes
H35ba C36b C37b 141(2) yes
O15b C36b H36ab 109(2) yes
O15b C36b H36bb 109(2) yes
O15b C36b C37b 114(2) yes
H36ab C36b H36bb 108(3) yes
H36ab C36b C37b 109(2) yes
H36bb C36b C37b 109(2) yes
O15a C37b C36a 105(3) yes
O15a C37b H36aa 138.4(19) yes
O15a C37b H36ba 115.8(16) yes
O15a C37b O16b 73.4(14) yes
O15a C37b C36b 59.9(12) yes
O15a C37b H37ab 85.3(19) yes
O15a C37b H37bb 166(2) yes
C36a C37b H36aa 86(3) yes
C36a C37b H36ba 62.5(19) yes
C36a C37b O16b 56(2) yes
C36a C37b C36b 165(3) yes
C36a C37b H37ab 66(2) yes
C36a C37b H37bb 87(3) yes
H36aa C37b H36ba 105.0(18) yes
H36aa C37b O16b 80.7(17) yes
H36aa C37b C36b 107(2) yes
H36aa C37b H37ab 134(2) yes
H36aa C37b H37bb 32.6(14) yes
H36ba C37b O16b 118(2) yes
H36ba C37b C36b 119.9(19) yes
H36ba C37b H37ab 30.7(13) yes
H36ba C37b H37bb 76.6(17) yes
O16b C37b C36b 116.5(17) yes
O16b C37b H37ab 108(3) yes
O16b C37b H37bb 108(2) yes
C36b C37b H37ab 108(2) yes
C36b C37b H37bb 108(2) yes
H37ab C37b H37bb 107(2) yes
O16a C38b C37a 134(3) yes
O16a C38b H37aa 150(2) yes
O16a C38b H37ba 120.4(17) yes
O16a C38b O16b 72.4(14) yes
O16a C38b H38ab 140(2) yes
O16a C38b H38bb 107(2) yes
O16a C38b C39b 38.4(11) yes
C37a C38b H37aa 71(2) yes
C37a C38b H37ba 48.5(17) yes
C37a C38b O16b 66(2) yes
C37a C38b H38ab 50(2) yes
C37a C38b H38bb 105(3) yes
C37a C38b C39b 144(3) yes
H37aa C38b H37ba 88.2(14) yes
H37aa C38b O16b 117(2) yes
H37aa C38b H38ab 66.6(16) yes
H37aa C38b H38bb 43.0(14) yes
H37aa C38b C39b 134(2) yes
H37ba C38b O16b 95.5(17) yes
H37ba C38b H38ab 22.5(12) yes
H37ba C38b H38bb 131(2) yes
H37ba C38b C39b 100.4(15) yes
O16b C38b H38ab 110(3) yes
O16b C38b H38bb 110(2) yes
O16b C38b C39b 106.7(16) yes
H38ab C38b H38bb 109(2) yes
H38ab C38b C39b 110(2) yes
H38bb C38b C39b 110(3) yes
O16a C39b C38a 101.3(19) yes
O16a C39b H38aa 132.9(18) yes
O16a C39b O17b 82.6(16) yes
O16a C39b C38b 41.9(11) yes
O16a C39b H39ab 151(3) yes
O16a C39b H39bb 90(2) yes
C38a C39b H38aa 52.6(11) yes
C38a C39b O17b 44.9(12) yes
C38a C39b C38b 97.5(17) yes
C38a C39b H39ab 74(2) yes
C38a C39b H39bb 149(3) yes
H38aa C39b O17b 94.9(17) yes
H38aa C39b C38b 97.6(14) yes
H38aa C39b H39ab 25.1(13) yes
H38aa C39b H39bb 133(2) yes
O17b C39b C38b 109.2(17) yes
O17b C39b H39ab 110(3) yes
O17b C39b H39bb 110(2) yes
C38b C39b H39ab 110(2) yes
C38b C39b H39bb 110(3) yes
H39ab C39b H39bb 108(2) yes
O17a C40b C39a 119(2) yes
O17a C40b H39aa 135(2) yes
O17a C40b H39ba 134(2) yes
O17a C40b O17b 72.7(15) yes
O17a C40b H40ab 126(2) yes
O17a C40b H40bb 122(3) yes
O17a C40b C41b 37.4(11) yes
C39a C40b H39aa 54.2(13) yes
C39a C40b H39ba 53.7(14) yes
C39a C40b O17b 47.7(15) yes
C39a C40b H40ab 90(2) yes
C39a C40b H40bb 76(2) yes
C39a C40b C41b 156(2) yes
H39aa C40b H39ba 81.9(12) yes
H39aa C40b O17b 94.2(14) yes
H39aa C40b H40ab 99(2) yes
H39aa C40b H40bb 22.7(14) yes
H39aa C40b C41b 132(2) yes
H39ba C40b O17b 79.2(16) yes
H39ba C40b H40ab 36.6(14) yes
H39ba C40b H40bb 101(2) yes
H39ba C40b C41b 141.6(18) yes
O17b C40b H40ab 110(3) yes
O17b C40b H40bb 110(2) yes
O17b C40b C41b 110.1(17) yes
H40ab C40b H40bb 108(3) yes
H40ab C40b C41b 110(2) yes
H40bb C40b C41b 110(2) yes
O17a C41b C40a 125(3) yes
O17a C41b H40ba 133.3(19) yes
O17a C41b O18b 99(2) yes
O17a C41b C40b 37.7(11) yes
O17a C41b H41ab 79.4(19) yes
O17a C41b H41bb 144(3) yes
C40a C41b H40ba 53.7(16) yes
C40a C41b O18b 59.4(18) yes
C40a C41b C40b 96(2) yes
C40a C41b H41ab 153(3) yes
C40a C41b H41bb 60(2) yes
H40ba C41b O18b 110.4(16) yes
H40ba C41b C40b 97.8(15) yes
H40ba C41b H41ab 120(3) yes
H40ba C41b H41bb 14.0(12) yes
O18b C41b C40b 105.9(19) yes
O18b C41b H41ab 111(2) yes
O18b C41b H41bb 111(2) yes
C40b C41b H41ab 111(2) yes
C40b C41b H41bb 111(2) yes
H41ab C41b H41bb 109(3) yes
O18a C42b C41a 112(2) yes
O18a C42b H41ba 150(2) yes
O18a C42b C42a 63.5(13) yes
O18a C42b O18b 57.5(14) yes
O18a C42b H42ab 133(2) yes
O18a C42b H42bb 118(3) yes
O18a C42b C43b 51.9(14) yes
C41a C42b H41ba 56.0(14) yes
C41a C42b C42a 160(2) yes
C41a C42b O18b 55.5(15) yes
C41a C42b H42ab 81(2) yes
C41a C42b H42bb 77(2) yes
C41a C42b C43b 164(3) yes
H41ba C42b C42a 137.5(16) yes
H41ba C42b O18b 100.8(17) yes
H41ba C42b H42ab 28.3(14) yes
H41ba C42b H42bb 88(2) yes
H41ba C42b C43b 137.0(17) yes
C42a C42b O18b 120.1(19) yes
C42a C42b H42ab 116.9(19) yes
C42a C42b H42bb 88.8(19) yes
C42a C42b C43b 21.3(8) yes
O18b C42b H42ab 110(2) yes
O18b C42b H42bb 110(2) yes
O18b C42b C43b 108.7(19) yes
H42ab C42b H42bb 108(3) yes
H42ab C42b C43b 110(2) yes
H42bb C42b C43b 110(2) yes
O18a C43b C42a 103(2) yes
O18a C43b H42aa 128(2) yes
O18a C43b C43a 123.0(17) yes
O18a C43b O13b 89.5(15) yes
O18a C43b C42b 36.5(10) yes
O18a C43b H43ab 146(3) yes
O18a C43b H43bb 90.5(18) yes
C42a C43b H42aa 69(2) yes
C42a C43b C43a 77(2) yes
C42a C43b O13b 62(2) yes
C42a C43b C42b 87(2) yes
C42a C43b H43ab 65(2) yes
C42a C43b H43bb 163(4) yes
H42aa C43b C43a 105.7(15) yes
H42aa C43b O13b 123.5(19) yes
H42aa C43b C42b 91.6(19) yes
H42aa C43b H43ab 18.9(15) yes
H42aa C43b H43bb 110(2) yes
C43a C43b O13b 39.5(10) yes
C43a C43b C42b 150.1(16) yes
C43a C43b H43ab 87(2) yes
C43a C43b H43bb 87(2) yes
O13b C43b C42b 110.6(16) yes
O13b C43b H43ab 110(2) yes
O13b C43b H43bb 110(3) yes
C42b C43b H43ab 110(3) yes
C42b C43b H43bb 110(2) yes
H43ab C43b H43bb 108(2) yes

loop_
_geom_bond_atom_site_label_1
_geom_bond_atom_site_label_2
_geom_bond_distance
_geom_bond_publ_flag
Pd1 P 2.220(2) yes
Pd1 Cl 2.387(3) yes
Pd1 O3 2.184(5) yes
Pd1 C1 2.0193(4) yes
S1 O1 1.425(6) yes
S1 O2 1.438(6) yes
S1 O3 1.500(7) yes
S1 C9 1.782(9) yes
S2 K1 3.390(3) yes
S2 O4 1.468(8) yes
S2 O5 1.478(7) yes
S2 O6 1.458(6) yes
S2 C16 1.796(8) yes
P C2 1.858(8) yes
P C8 1.842(8) yes
P C14 1.840(7) yes
K1 O4 2.874(6) yes
K1 O5 2.820(7) yes
K1 O7 2.880(3) yes
K1 O8 2.804(2) yes
K1 O9 2.819(2) yes
K1 O10 2.821(3) yes
K1 O11 2.867(2) yes
K1 O12 2.862(3) yes
K2 O6 2.597(7) yes
K2 O13a 2.748(2) yes
K2 O14a 2.724(3) yes
K2 O15a 2.816(2) yes
K2 O16a 2.772(2) yes
K2 O17a 2.947(3) yes
K2 O18a 2.883(2) yes
K2 O13b 2.789(19) yes
K2 O14b 2.89(2) yes
K2 O15b 2.94(2) yes
K2 O16b 2.76(2) yes
K2 O17b 2.79(2) yes
K2 O18b 2.77(2) yes
O7 C20 1.4404(12) yes
O7 C31 1.3185(11) yes
O8 C21 1.5011(16) yes
O8 C22 1.3586(17) yes
O9 C23 1.4244(10) yes
O9 C24 1.3692(11) yes
O10 C25 1.4647(13) yes
O10 C26 1.3272(13) yes
O11 C27 1.3965(10) yes
O11 C28 1.2127(10) yes
O12 C29 1.4468(11) yes
O12 C30 1.3481(14) yes
C1 H1c1 0.9600(2) yes
C1 H2c1 0.9600(3) yes
C1 H3c1 0.9600(3) yes
C2 C3 1.387(10) yes
C2 C7 1.389(11) yes
C3 C4 1.433(10) yes
C3 H1c3 0.960(7) yes
C4 C5 1.340(10) yes
C4 H1c4 0.960(7) yes
C5 C6 1.350(8) yes
C5 H1c5 0.960(8) yes
C6 C7 1.364(9) yes
C6 H1c6 0.960(7) yes
C7 H1c7 0.960(6) yes
C8 C9 1.439(10) yes
C8 C13 1.420(11) yes
C9 C10 1.396(10) yes
C10 C11 1.401(10) yes
C10 H1c10 0.960(6) yes
C11 C12 1.391(9) yes
C11 H1c11 0.960(6) yes
C12 C13 1.388(7) yes
C12 H1c12 0.960(7) yes
C13 H1c13 0.960(6) yes
C14 C15 1.392(9) yes
C14 C19 1.417(11) yes
C15 C16 1.361(9) yes
C15 H1c15 0.960(7) yes
C16 C17 1.383(10) yes
C17 C18 1.380(9) yes
C17 H1c17 0.960(7) yes
C18 C19 1.388(8) yes
C18 H1c18 0.960(7) yes
C19 H1c19 0.960(6) yes
C20 C21 1.4961(4) yes
C20 H1c20 0.9600(6) yes
C20 H2c20 0.9600(4) yes
C21 H1c21 0.9600(4) yes
C21 H2c21 0.9600(5) yes
C22 C23 1.4461(8) yes
C22 H1c22 0.9600(5) yes
C22 H2c22 0.9600(4) yes
C23 H1c23 0.9600(5) yes
C23 H2c23 0.9600(5) yes
C24 C25 1.3818(6) yes
C24 H1c24 0.9600(4) yes
C24 H2c24 0.9600(5) yes
C25 H1c25 0.9600(5) yes
C25 H2c25 0.9600(4) yes
C26 C27 1.4653(5) yes
C26 H1c26 0.9600(5) yes
C26 H2c26 0.9600(5) yes
C27 H1c27 0.9600(5) yes
C27 H2c27 0.9600(5) yes
C28 C29 1.5233(8) yes
C28 H1c28 0.9600(6) yes
C28 H2c28 0.9600(5) yes
C29 H1c29 0.9600(6) yes
C29 H2c29 0.9600(4) yes
C30 C31 1.4215(6) yes
C30 H1c30 0.9600(5) yes
C30 H2c30 0.9600(4) yes
C31 H1c31 0.9600(6) yes
C31 H2c31 0.9600(4) yes
O13a C32a 1.4265 yes
O13a C43a 1.3998 yes
O13a O13b 1.17(2) yes
O13a C32b 1.085(18) yes
O13a C33b 1.20(2) yes
O14a C33a 1.4279 yes
O14a C34a 1.4345 yes
O14a O14b 1.32(2) yes
O14a O15b 1.359(18) yes
O14a C34b 1.55(2) yes
O14a C35b 1.19(2) yes
O15a C35a 1.4336 yes
O15a C36a 1.4195 yes
O15a O15b 1.49(2) yes
O15a C36b 1.37(2) yes
O15a C37b 1.22(2) yes
O16a C37a 1.4096 yes
O16a C38a 1.4073 yes
O16a O16b 1.46(2) yes
O16a C38b 1.01(2) yes
O16a C39b 0.94(2) yes
O17a C39a 1.4249 yes
O17a C40a 1.4128 yes
O17a O17b 1.45(2) yes
O17a C40b 0.942(19) yes
O17a C41b 0.93(2) yes
O17a H41ab 1.22(2) yes
O18a C41a 1.4111 yes
O18a C42a 1.4198 yes
O18a O18b 1.204(19) yes
O18a C42b 0.89(2) yes
O18a C43b 1.176(19) yes
C32a H32aa 0.97 yes
C32a H32ba 0.97 yes
C32a C33a 1.4884 yes
C32a O14b 1.261(18) yes
C32a C33b 0.92(2) yes
C32a H33bb 1.174(19) yes
C33a H33aa 0.97 yes
C33a H33ba 0.97 yes
C33a O14b 0.67(2) yes
C33a C34b 0.85(2) yes
C34a H34aa 0.97 yes
C34a H34ba 0.97 yes
C34a C35a 1.5043 yes
C34a O15b 1.12(2) yes
C34a C35b 0.722(19) yes
C34a H35ab 0.98(2) yes
C35a H35aa 0.97 yes
C35a H35ba 0.97 yes
C35a O15b 0.91(2) yes
C35a C36b 0.702(19) yes
C35a H36bb 1.05(2) yes
C36a H36aa 0.97 yes
C36a H36ba 0.97 yes
C36a C37a 1.4775 yes
C36a O16b 1.21(2) yes
C36a C37b 0.48(2) yes
C36a H37ab 0.887(19) yes
C36a H37bb 1.06(2) yes
C37a H37aa 0.97 yes
C37a H37ba 0.97 yes
C37a O16b 1.284(19) yes
C37a C38b 0.51(2) yes
C37a H38ab 0.748(19) yes
C37a H38bb 1.21(2) yes
C38a H38aa 0.97 yes
C38a H38ba 0.97 yes
C38a C39a 1.4876 yes
C38a O17b 1.014(19) yes
C38a C39b 0.88(2) yes
C38a H39ab 1.118(19) yes
C39a H39aa 0.97 yes
C39a H39ba 0.97 yes
C39a O17b 1.07(2) yes
C39a C40b 0.70(2) yes
C39a H40ab 1.196(18) yes
C39a H40bb 1.05(2) yes
C40a H40aa 0.97 yes
C40a H40ba 0.97 yes
C40a C41a 1.4879 yes
C40a O18b 1.22(2) yes
C40a C41b 0.654(18) yes
C40a H41bb 0.86(2) yes
C41a H41aa 0.97 yes
C41a H41ba 0.97 yes
C41a O18b 1.17(2) yes
C41a C42b 0.81(2) yes
C41a H42ab 1.158(19) yes
C41a H42bb 1.110(19) yes
C42a H42aa 0.97 yes
C42a H42ba 0.97 yes
C42a C43a 1.4938 yes
C42a O13b 1.24(2) yes
C42a C42b 1.57(2) yes
C42a C43b 0.571(19) yes
C42a H43ab 0.895(19) yes
C43a H43aa 0.97 yes
C43a H43ba 0.97 yes
C43a O13b 0.989(19) yes
C43a C32b 0.84(2) yes
C43a H32ab 1.24(2) yes
C43a H32bb 1.290(19) yes
C43a C43b 1.51(2) yes
O13b C32b 1.43(3) yes
O13b C43b 1.40(3) yes
O14b C33b 1.43(3) yes
O14b C34b 1.43(3) yes
O15b C35b 1.43(3) yes
O15b C36b 1.42(3) yes
O16b C37b 1.41(3) yes
O16b C38b 1.41(3) yes
O17b C39b 1.42(3) yes
O17b C40b 1.41(3) yes
O18b C41b 1.41(3) yes
O18b C42b 1.42(3) yes
C32b H43aa 0.95(2) yes
C32b H32ab 0.97(3) yes
C32b H32bb 0.97(3) yes
C32b C33b 1.49(3) yes
C33b H32ba 1.11(2) yes
C33b H33ab 0.97(3) yes
C33b H33bb 0.97(3) yes
C34b H33aa 0.99(2) yes
C34b H33ba 0.91(2) yes
C34b H34ab 0.97(3) yes
C34b H34bb 0.97(3) yes
C34b C35b 1.50(3) yes
C35b H34aa 0.84(2) yes
C35b H35ab 0.97(3) yes
C35b H35bb 0.97(3) yes
C36b H35aa 1.18(2) yes
C36b H35ba 0.75(2) yes
C36b H36ab 0.97(3) yes
C36b H36bb 0.97(3) yes
C36b C37b 1.48(3) yes
C37b H36aa 0.873(19) yes
C37b H36ba 1.093(18) yes
C37b H37ab 0.97(3) yes
C37b H37bb 0.97(3) yes
C38b H37aa 1.005(18) yes
C38b H37ba 1.23(2) yes
C38b H38ab 0.97(3) yes
C38b H38bb 0.97(3) yes
C38b C39b 1.49(3) yes
C39b H38aa 1.21(2) yes
C39b H39ab 0.97(3) yes
C39b H39bb 0.97(3) yes
C40b H39aa 1.20(2) yes
C40b H39ba 1.20(2) yes
C40b H40ab 0.97(3) yes
C40b H40bb 0.97(3) yes
C40b C41b 1.49(3) yes
C41b H40ba 1.20(2) yes
C41b H41ab 0.97(3) yes
C41b H41bb 0.97(3) yes
C42b H41ba 1.15(2) yes
C42b H42ab 0.97(3) yes
C42b H42bb 0.97(3) yes
C42b C43b 1.49(3) yes
C43b H42aa 1.02(2) yes
C43b H43ab 0.97(3) yes
C43b H43bb 0.97(3) yes
